data_7235921
loop_
_publ_author_name
'Fu, Ling-Zhi'
'Zhou, Ling-Ling'
'Zhan, Shu-Zhong'

_publ_section_title
;
 Electrochemical-driven water reduction and oxidation catalyzed by an
 iron(iii) complex supported by
 2,3-bis(2-hydroxybenzylideneimino)-2,3-butenedinitrile
;
_journal_issue 53
_journal_name_full 'RSC Advances'
_journal_page_first 42287
_journal_paper_doi 10.1039/C5RA05520B
_journal_volume 5
_journal_year 2015
_chemical_formula_sum 'C18 H12 Cl Fe N4 O3'
_chemical_formula_weight 423.62
_space_group_IT_number 2
_space_group_name_Hall '-P 1'
_space_group_name_H-M_alt 'P -1'
_symmetry_cell_setting triclinic
_symmetry_space_group_name_H-M 'P -1'
_atom_sites_solution_hydrogens geom
_atom_sites_solution_primary direct
_atom_sites_solution_secondary difmap
_audit_creation_method SHELXL-97
_audit_update_record
;
2013-07-12 deposited with the CCDC.
2015-05-01 downloaded from the CCDC.
;
_cell_angle_alpha 97.445(2)
_cell_angle_beta 98.875(2)
_cell_angle_gamma 105.900(2)
_cell_formula_units_Z 2
_cell_length_a 6.9901(7)
_cell_length_b 10.9240(11)
_cell_length_c 12.1442(13)
_cell_measurement_reflns_used 4427
_cell_measurement_temperature 296(2)
_cell_measurement_theta_max 27.40
_cell_measurement_theta_min 2.85
_cell_volume 866.64(15)
_computing_cell_refinement 'Bruker SMART'
_computing_data_collection 'Bruker SMART'
_computing_data_reduction 'Bruker SAINT'
_computing_molecular_graphics 'Bruker SHELXTL'
_computing_publication_material 'Bruker SHELXTL'
_computing_structure_refinement 'Bruker SHELXTL'
_computing_structure_solution 'Bruker SHELXTL'
_diffrn_ambient_temperature 296(2)
_diffrn_measured_fraction_theta_full 0.985
_diffrn_measured_fraction_theta_max 0.985
_diffrn_measurement_device_type 'CCD area detector'
_diffrn_measurement_method 'phi and omega scans'
_diffrn_radiation_monochromator graphite
_diffrn_radiation_source 'sealed tube'
_diffrn_radiation_type MoK\a
_diffrn_radiation_wavelength 0.71073
_diffrn_reflns_av_R_equivalents 0.0280
_diffrn_reflns_av_sigmaI/netI 0.0335
_diffrn_reflns_limit_h_max 8
_diffrn_reflns_limit_h_min -9
_diffrn_reflns_limit_k_max 12
_diffrn_reflns_limit_k_min -14
_diffrn_reflns_limit_l_max 15
_diffrn_reflns_limit_l_min -15
_diffrn_reflns_number 10846
_diffrn_reflns_theta_full 27.60
_diffrn_reflns_theta_max 27.60
_diffrn_reflns_theta_min 2.37
_exptl_absorpt_coefficient_mu 1.052
_exptl_crystal_colour black
_exptl_crystal_density_diffrn 1.623
_exptl_crystal_density_method 'not measured'
_exptl_crystal_description block
_exptl_crystal_F_000 430
_exptl_crystal_size_max 0.29
_exptl_crystal_size_mid 0.27
_exptl_crystal_size_min 0.23
_refine_diff_density_max 0.275
_refine_diff_density_min -0.308
_refine_diff_density_rms 0.057
_refine_ls_extinction_method none
_refine_ls_goodness_of_fit_ref 1.043
_refine_ls_hydrogen_treatment constr
_refine_ls_matrix_type full
_refine_ls_number_parameters 244
_refine_ls_number_reflns 3948
_refine_ls_number_restraints 0
_refine_ls_restrained_S_all 1.043
_refine_ls_R_factor_all 0.0395
_refine_ls_R_factor_gt 0.0306
_refine_ls_shift/su_max 0.000
_refine_ls_shift/su_mean 0.000
_refine_ls_structure_factor_coef Fsqd
_refine_ls_weighting_details 'calc w=1/[\s^2^(Fo^2^)+(0.0532P)^2^+0.1172P] where P=(Fo^2^+2Fc^2^)/3'
_refine_ls_weighting_scheme calc
_refine_ls_wR_factor_gt 0.0870
_refine_ls_wR_factor_ref 0.0922
_reflns_number_gt 3331
_reflns_number_total 3948
_reflns_threshold_expression >2sigma(I)
_cod_data_source_file c5ra05520b2.cif
_cod_data_source_block x
_cod_depositor_comments
;
The following automatic conversions were performed:

data item '_symmetry_cell_setting' value 'Triclinic' was changed to
'triclinic' in accordance with the
/home/saulius/struct/COD-crude-data/automatic-downloads/DataCite-retrospective/RSC/depositions/lib/dictionaries/cif_core.dic
dictionary named 'cif_core.dic' version 2.4.2 last updated on
2011-04-26.

Automatic conversion script
Id: cif_fix_values 6909 2019-04-08 15:41:33Z antanas 
;
_cod_original_sg_symbol_H-M P-1
_cod_database_code 7235921

loop_
_symmetry_equiv_pos_as_xyz
'x, y, z'
'-x, -y, -z'

loop_
_atom_site_label
_atom_site_type_symbol
_atom_site_fract_x
_atom_site_fract_y
_atom_site_fract_z
_atom_site_U_iso_or_equiv
_atom_site_adp_type
_atom_site_occupancy
_atom_site_symmetry_multiplicity
_atom_site_calc_flag
_atom_site_refinement_flags
Fe1 Fe 0.68391(4) 0.14721(2) 0.37899(2) 0.02897(10) Uani 1 1 d .
Cl1 Cl 0.97621(8) 0.21021(6) 0.30746(5) 0.04868(15) Uani 1 1 d .
O1 O 0.8098(2) 0.13408(13) 0.52626(11) 0.0359(3) Uani 1 1 d .
O2 O 0.5795(2) -0.02563(13) 0.30327(11) 0.0380(3) Uani 1 1 d .
O3 O 0.3990(2) 0.11436(13) 0.44376(12) 0.0393(3) Uani 1 1 d .
H3A H 0.3799 0.1745 0.4839 0.059 Uiso 1 1 d R
H3B H 0.3258 0.0397 0.4362 0.059 Uiso 1 1 d R
N1 N 0.6302(3) 0.64089(17) 0.41688(16) 0.0421(4) Uani 1 1 d .
N2 N 0.3245(4) 0.4166(2) 0.10777(18) 0.0617(6) Uani 1 1 d .
N3 N 0.7093(2) 0.34298(14) 0.44241(12) 0.0274(3) Uani 1 1 d .
N4 N 0.5033(2) 0.19776(14) 0.24455(12) 0.0292(3) Uani 1 1 d .
C1 C 0.8981(3) 0.22101(18) 0.61917(15) 0.0301(4) Uani 1 1 d .
C2 C 0.9984(3) 0.1821(2) 0.71139(17) 0.0378(4) Uani 1 1 d .
H2 H 1.0025 0.0972 0.7052 0.045 Uiso 1 1 calc R
C3 C 1.0901(3) 0.2678(2) 0.81042(17) 0.0429(5) Uani 1 1 d .
H3 H 1.1553 0.2399 0.8705 0.051 Uiso 1 1 calc R
C4 C 1.0878(3) 0.3963(2) 0.82297(17) 0.0457(5) Uani 1 1 d .
H4 H 1.1510 0.4534 0.8907 0.055 Uiso 1 1 calc R
C5 C 0.9918(3) 0.4372(2) 0.73459(16) 0.0375(4) Uani 1 1 d .
H5 H 0.9893 0.5225 0.7430 0.045 Uiso 1 1 calc R
C6 C 0.8960(3) 0.35199(18) 0.63046(15) 0.0302(4) Uani 1 1 d .
C7 C 0.8040(3) 0.40589(17) 0.54430(15) 0.0289(4) Uani 1 1 d .
H7 H 0.8114 0.4928 0.5615 0.035 Uiso 1 1 calc R
C8 C 0.6152(3) 0.40153(17) 0.36469(15) 0.0282(4) Uani 1 1 d .
C9 C 0.6239(3) 0.53546(18) 0.39165(16) 0.0312(4) Uani 1 1 d .
C10 C 0.5086(3) 0.32690(18) 0.26331(15) 0.0298(4) Uani 1 1 d .
C11 C 0.4070(3) 0.3796(2) 0.17853(18) 0.0391(4) Uani 1 1 d .
C12 C 0.3925(3) 0.11819(19) 0.15320(16) 0.0333(4) Uani 1 1 d .
H12 H 0.3207 0.1520 0.1002 0.040 Uiso 1 1 calc R
C13 C 0.3727(3) -0.01521(19) 0.12831(16) 0.0336(4) Uani 1 1 d .
C14 C 0.2524(3) -0.0861(2) 0.02256(17) 0.0417(5) Uani 1 1 d .
H14 H 0.1891 -0.0436 -0.0262 0.050 Uiso 1 1 calc R
C15 C 0.2267(4) -0.2144(2) -0.00961(18) 0.0493(6) Uani 1 1 d .
H15 H 0.1484 -0.2588 -0.0798 0.059 Uiso 1 1 calc R
C16 C 0.3197(4) -0.2789(2) 0.06433(19) 0.0464(5) Uani 1 1 d .
H16 H 0.3022 -0.3667 0.0428 0.056 Uiso 1 1 calc R
C17 C 0.4365(3) -0.21455(19) 0.16817(17) 0.0382(4) Uani 1 1 d .
H17 H 0.4963 -0.2596 0.2159 0.046 Uiso 1 1 calc R
C18 C 0.4667(3) -0.08255(18) 0.20325(15) 0.0312(4) Uani 1 1 d .

loop_
_atom_site_aniso_label
_atom_site_aniso_U_11
_atom_site_aniso_U_22
_atom_site_aniso_U_33
_atom_site_aniso_U_23
_atom_site_aniso_U_13
_atom_site_aniso_U_12
Fe1 0.03561(16) 0.02306(15) 0.02615(15) 0.00414(10) -0.00086(11) 0.00941(11)
Cl1 0.0440(3) 0.0586(4) 0.0510(3) 0.0193(3) 0.0146(2) 0.0206(3)
O1 0.0468(8) 0.0265(7) 0.0301(7) 0.0056(5) -0.0035(6) 0.0099(6)
O2 0.0493(8) 0.0268(7) 0.0330(7) 0.0002(5) -0.0053(6) 0.0131(6)
O3 0.0443(8) 0.0260(7) 0.0489(8) 0.0085(6) 0.0163(7) 0.0079(6)
N1 0.0464(10) 0.0286(9) 0.0543(11) 0.0073(8) 0.0163(9) 0.0126(8)
N2 0.0794(15) 0.0510(13) 0.0538(13) 0.0171(10) -0.0102(11) 0.0271(11)
N3 0.0300(7) 0.0220(7) 0.0293(7) 0.0059(6) 0.0038(6) 0.0067(6)
N4 0.0337(8) 0.0248(8) 0.0289(8) 0.0074(6) 0.0028(6) 0.0090(6)
C1 0.0294(9) 0.0313(9) 0.0271(9) 0.0068(7) 0.0036(7) 0.0052(7)
C2 0.0369(10) 0.0411(11) 0.0350(10) 0.0128(9) 0.0022(8) 0.0113(9)
C3 0.0391(11) 0.0555(14) 0.0309(10) 0.0123(9) -0.0006(8) 0.0111(10)
C4 0.0436(12) 0.0533(14) 0.0287(10) -0.0002(9) -0.0022(9) 0.0045(10)
C5 0.0388(10) 0.0333(10) 0.0341(10) 0.0006(8) 0.0047(8) 0.0044(8)
C6 0.0268(8) 0.0321(9) 0.0289(9) 0.0051(7) 0.0042(7) 0.0052(7)
C7 0.0292(9) 0.0233(8) 0.0324(9) 0.0045(7) 0.0065(7) 0.0048(7)
C8 0.0307(9) 0.0242(9) 0.0319(9) 0.0092(7) 0.0076(7) 0.0090(7)
C9 0.0314(9) 0.0298(10) 0.0338(9) 0.0087(8) 0.0071(7) 0.0097(7)
C10 0.0328(9) 0.0262(9) 0.0322(9) 0.0098(7) 0.0045(7) 0.0107(7)
C11 0.0455(11) 0.0326(10) 0.0390(11) 0.0084(8) 0.0020(9) 0.0141(9)
C12 0.0370(10) 0.0324(10) 0.0280(9) 0.0087(7) -0.0007(8) 0.0090(8)
C13 0.0375(10) 0.0298(10) 0.0291(9) 0.0045(7) 0.0032(8) 0.0050(8)
C14 0.0477(12) 0.0384(11) 0.0323(10) 0.0066(8) -0.0006(9) 0.0066(9)
C15 0.0590(14) 0.0405(12) 0.0322(11) -0.0046(9) 0.0001(10) -0.0012(10)
C16 0.0601(14) 0.0294(10) 0.0425(12) -0.0020(9) 0.0070(10) 0.0072(10)
C17 0.0450(11) 0.0292(10) 0.0381(11) 0.0022(8) 0.0058(9) 0.0102(8)
C18 0.0324(9) 0.0281(9) 0.0301(9) 0.0029(7) 0.0056(7) 0.0058(7)

loop_
_atom_type_symbol
_atom_type_description
_atom_type_scat_dispersion_real
_atom_type_scat_dispersion_imag
_atom_type_scat_source
C C 0.0033 0.0016 'International Tables Vol C Tables 4.2.6.8 and 6.1.1.4'
H H 0.0000 0.0000 'International Tables Vol C Tables 4.2.6.8 and 6.1.1.4'
Fe Fe 0.3463 0.8444 'International Tables Vol C Tables 4.2.6.8 and 6.1.1.4'
N N 0.0061 0.0033 'International Tables Vol C Tables 4.2.6.8 and 6.1.1.4'
O O 0.0106 0.0060 'International Tables Vol C Tables 4.2.6.8 and 6.1.1.4'
Cl Cl 0.1484 0.1585 'International Tables Vol C Tables 4.2.6.8 and 6.1.1.4'

loop_
_geom_angle_atom_site_label_1
_geom_angle_atom_site_label_2
_geom_angle_atom_site_label_3
_geom_angle
O2 Fe1 O1 103.59(6)
O2 Fe1 N3 162.05(6)
O1 Fe1 N3 88.82(6)
O2 Fe1 N4 87.98(6)
O1 Fe1 N4 162.52(6)
N3 Fe1 N4 77.20(6)
O2 Fe1 O3 86.39(6)
O1 Fe1 O3 86.53(6)
N3 Fe1 O3 81.40(5)
N4 Fe1 O3 81.10(6)
O2 Fe1 Cl1 99.76(5)
O1 Fe1 Cl1 97.32(5)
N3 Fe1 Cl1 91.31(4)
N4 Fe1 Cl1 93.48(4)
O3 Fe1 Cl1 171.71(4)
C1 O1 Fe1 132.37(12)
C18 O2 Fe1 134.02(12)
Fe1 O3 H3A 119.1
Fe1 O3 H3B 118.2
H3A O3 H3B 121.8
C7 N3 C8 121.54(16)
C7 N3 Fe1 124.90(12)
C8 N3 Fe1 113.56(11)
C12 N4 C10 121.14(16)
C12 N4 Fe1 125.38(13)
C10 N4 Fe1 113.46(11)
O1 C1 C2 118.29(18)
O1 C1 C6 123.21(17)
C2 C1 C6 118.50(17)
C3 C2 C1 120.8(2)
C3 C2 H2 119.6
C1 C2 H2 119.6
C2 C3 C4 121.3(2)
C2 C3 H3 119.3
C4 C3 H3 119.3
C5 C4 C3 119.28(19)
C5 C4 H4 120.4
C3 C4 H4 120.4
C4 C5 C6 121.2(2)
C4 C5 H5 119.4
C6 C5 H5 119.4
C5 C6 C7 116.18(18)
C5 C6 C1 118.87(17)
C7 C6 C1 124.94(17)
N3 C7 C6 125.21(17)
N3 C7 H7 117.4
C6 C7 H7 117.4
C10 C8 N3 117.80(16)
C10 C8 C9 121.03(16)
N3 C8 C9 121.13(16)
N1 C9 C8 177.5(2)
C8 C10 N4 117.67(16)
C8 C10 C11 121.39(17)
N4 C10 C11 120.94(17)
N2 C11 C10 177.0(2)
N4 C12 C13 125.23(17)
N4 C12 H12 117.4
C13 C12 H12 117.4
C12 C13 C14 117.60(18)
C12 C13 C18 124.03(17)
C14 C13 C18 118.37(18)
C15 C14 C13 121.9(2)
C15 C14 H14 119.1
C13 C14 H14 119.1
C14 C15 C16 119.1(2)
C14 C15 H15 120.4
C16 C15 H15 120.4
C17 C16 C15 121.1(2)
C17 C16 H16 119.4
C15 C16 H16 119.4
C16 C17 C18 121.1(2)
C16 C17 H17 119.5
C18 C17 H17 119.5
O2 C18 C17 118.69(18)
O2 C18 C13 122.87(17)
C17 C18 C13 118.43(17)

loop_
_geom_bond_atom_site_label_1
_geom_bond_atom_site_label_2
_geom_bond_distance
Fe1 O2 1.8791(14)
Fe1 O1 1.9086(13)
Fe1 N3 2.1263(15)
Fe1 N4 2.1317(15)
Fe1 O3 2.2086(13)
Fe1 Cl1 2.3098(6)
O1 C1 1.320(2)
O2 C18 1.313(2)
O3 H3A 0.8200
O3 H3B 0.8200
N1 C9 1.140(3)
N2 C11 1.140(3)
N3 C7 1.311(2)
N3 C8 1.389(2)
N4 C12 1.305(2)
N4 C10 1.389(2)
C1 C2 1.404(3)
C1 C6 1.424(3)
C2 C3 1.369(3)
C2 H2 0.9300
C3 C4 1.397(3)
C3 H3 0.9300
C4 C5 1.367(3)
C4 H4 0.9300
C5 C6 1.416(3)
C5 H5 0.9300
C6 C7 1.420(3)
C7 H7 0.9300
C8 C10 1.364(3)
C8 C9 1.439(3)
C10 C11 1.431(3)
C12 C13 1.413(3)
C12 H12 0.9300
C13 C14 1.417(3)
C13 C18 1.434(3)
C14 C15 1.360(3)
C14 H14 0.9300
C15 C16 1.400(3)
C15 H15 0.9300
C16 C17 1.374(3)
C16 H16 0.9300
C17 C18 1.397(3)
C17 H17 0.9300

loop_
_geom_hbond_atom_site_label_D
_geom_hbond_atom_site_label_H
_geom_hbond_atom_site_label_A
_geom_hbond_distance_DH
_geom_hbond_distance_HA
_geom_hbond_distance_DA
_geom_hbond_angle_DHA
_geom_hbond_site_symmetry_A
O3 H3A N1 0.82 2.24 3.047(2) 170.6 2_666
O3 H3B O1 0.82 2.02 2.8068(19) 160.5 2_656

loop_
_geom_torsion_atom_site_label_1
_geom_torsion_atom_site_label_2
_geom_torsion_atom_site_label_3
_geom_torsion_atom_site_label_4
_geom_torsion
O2 Fe1 O1 C1 -175.32(16)
N3 Fe1 O1 C1 -8.43(17)
N4 Fe1 O1 C1 -45.0(3)
O3 Fe1 O1 C1 -89.89(17)
Cl1 Fe1 O1 C1 82.74(16)
O1 Fe1 O2 C18 174.90(17)
N3 Fe1 O2 C18 42.2(3)
N4 Fe1 O2 C18 8.14(18)
O3 Fe1 O2 C18 89.35(18)
Cl1 Fe1 O2 C18 -85.04(18)
O2 Fe1 N3 C7 140.40(19)
O1 Fe1 N3 C7 6.05(15)
N4 Fe1 N3 C7 175.48(15)
O3 Fe1 N3 C7 92.72(14)
Cl1 Fe1 N3 C7 -91.25(14)
O2 Fe1 N3 C8 -39.8(2)
O1 Fe1 N3 C8 -174.19(12)
N4 Fe1 N3 C8 -4.76(11)
O3 Fe1 N3 C8 -87.52(12)
Cl1 Fe1 N3 C8 88.51(11)
O2 Fe1 N4 C12 -4.24(16)
O1 Fe1 N4 C12 -136.39(19)
N3 Fe1 N4 C12 -174.03(16)
O3 Fe1 N4 C12 -90.89(16)
Cl1 Fe1 N4 C12 95.42(15)
O2 Fe1 N4 C10 174.26(12)
O1 Fe1 N4 C10 42.1(3)
N3 Fe1 N4 C10 4.47(12)
O3 Fe1 N4 C10 87.60(12)
Cl1 Fe1 N4 C10 -86.08(12)
Fe1 O1 C1 C2 -172.62(13)
Fe1 O1 C1 C6 7.6(3)
O1 C1 C2 C3 -179.07(18)
C6 C1 C2 C3 0.7(3)
C1 C2 C3 C4 -0.2(3)
C2 C3 C4 C5 0.1(3)
C3 C4 C5 C6 -0.5(3)
C4 C5 C6 C7 -179.04(18)
C4 C5 C6 C1 1.0(3)
O1 C1 C6 C5 178.71(17)
C2 C1 C6 C5 -1.1(3)
O1 C1 C6 C7 -1.3(3)
C2 C1 C6 C7 178.94(17)
C8 N3 C7 C6 176.98(16)
Fe1 N3 C7 C6 -3.3(3)
C5 C6 C7 N3 179.62(17)
C1 C6 C7 N3 -0.4(3)
C7 N3 C8 C10 -175.72(16)
Fe1 N3 C8 C10 4.5(2)
C7 N3 C8 C9 2.2(3)
Fe1 N3 C8 C9 -177.56(13)
C10 C8 C9 N1 140(5)
N3 C8 C9 N1 -38(5)
N3 C8 C10 N4 -0.6(3)
C9 C8 C10 N4 -178.51(15)
N3 C8 C10 C11 179.99(16)
C9 C8 C10 C11 2.1(3)
C12 N4 C10 C8 174.93(17)
Fe1 N4 C10 C8 -3.6(2)
C12 N4 C10 C11 -5.6(3)
Fe1 N4 C10 C11 175.80(14)
C8 C10 C11 N2 171(5)
N4 C10 C11 N2 -8(5)
C10 N4 C12 C13 -178.04(17)
Fe1 N4 C12 C13 0.4(3)
N4 C12 C13 C14 -177.34(18)
N4 C12 C13 C18 2.6(3)
C12 C13 C14 C15 179.1(2)
C18 C13 C14 C15 -0.9(3)
C13 C14 C15 C16 0.8(3)
C14 C15 C16 C17 -0.2(3)
C15 C16 C17 C18 -0.2(3)
Fe1 O2 C18 C17 172.35(14)
Fe1 O2 C18 C13 -7.7(3)
C16 C17 C18 O2 179.98(19)
C16 C17 C18 C13 0.1(3)
C12 C13 C18 O2 0.6(3)
C14 C13 C18 O2 -179.44(18)
C12 C13 C18 C17 -179.52(18)
C14 C13 C18 C17 0.5(3)
